data_8103035
loop_
_publ_author_name
'Andreas Schlechte'
'Katrin Meier'
'Rainer Niewa'
'Yurii Prots'
'Marcus Schmidt'
'R\"udiger Kniep'

_publ_section_title
;
 Crystal structure of zirconium phosphide sulphide, ZrP1.4S0.6
;
_journal_issue 3
_journal_name_full 'Zeitschrift f\"ur Kristallographie - New Crystal Structures'
_journal_page_first 375
_journal_volume 224
_journal_year 2009
_chemical_formula_moiety 'Zr P1.4 S0.6'
_chemical_formula_sum 'P1.4 S0.6 Zr'
_chemical_formula_weight 154.25
_space_group_IT_number 129
_symmetry_cell_setting tetragonal
_symmetry_space_group_name_Hall '-P 4a 2a'
_symmetry_space_group_name_H-M 'P 4/n m m :2'
_atom_sites_solution_primary direct
_atom_sites_solution_secondary difmap
_audit_creation_method SHELXL-97
_cell_angle_alpha 90.00
_cell_angle_beta 90.00
_cell_angle_gamma 90.00
_cell_formula_units_Z 2
_cell_length_a 3.5854(2)
_cell_length_b 3.5854(2)
_cell_length_c 7.8195(5)
_cell_measurement_reflns_used 23
_cell_measurement_temperature 295(2)
_cell_measurement_theta_max 83.31
_cell_measurement_theta_min 22.75
_cell_volume 100.520(10)
_computing_cell_refinement 'WinCSD (Akselrud, 1993) [9]'
_computing_data_collection 'CrystalClear, (Rigaku MSC, 2004)'
_computing_data_reduction 'CrystalClear, (Rigaku MSC, 2004)'
_computing_structure_refinement 'SHELXL-97 (Sheldrick, 1997) [8]'
_computing_structure_solution 'SHELXS-97 (Sheldrick, 1990) [8]'
_diffrn_ambient_temperature 295(2)
_diffrn_detector_area_resol_mean 14.6306
_diffrn_measured_fraction_theta_full 0.967
_diffrn_measured_fraction_theta_max 0.967
_diffrn_measurement_details
;
scan:
 Number of images: 300
            Slice: -30.0000 - 210.0000
      Image width: 0.8000
         Exp time: 70.0000
    Rotation axis: Phi
            Omega: 0.0000
              Chi: 0.0000
              Phi: 0.0000
              XTD: 42.0800
           2theta: -25.0000
scan:
 Number of images: 70
            Slice: -38.0000 - 18.0000
      Image width: 0.8000
         Exp time: 70.0000
    Rotation axis: Omega
            Omega: 0.0000
              Chi: -90.0000
              Phi: 85.0000
              XTD: 42.0800
           2theta: -25.0000
;
_diffrn_measurement_device 'Rigaku AFC7'
_diffrn_measurement_method dtprofit.ref
_diffrn_radiation_detector 'Mercury70 CCD (2x2 bin mode)'
_diffrn_radiation_monochromator 'Graphite Monochromator'
_diffrn_radiation_source 'fine-focus sealed tube'
_diffrn_radiation_type MoK\a
_diffrn_radiation_wavelength 0.71073
_diffrn_reflns_av_R_equivalents 0.0265
_diffrn_reflns_av_sigmaI/netI 0.0213
_diffrn_reflns_limit_h_max 5
_diffrn_reflns_limit_h_min -4
_diffrn_reflns_limit_k_max 5
_diffrn_reflns_limit_k_min -4
_diffrn_reflns_limit_l_max 8
_diffrn_reflns_limit_l_min -12
_diffrn_reflns_number 756
_diffrn_reflns_reduction_process 'Lp corrections applied'
_diffrn_reflns_theta_full 33.51
_diffrn_reflns_theta_max 33.51
_diffrn_reflns_theta_min 2.60
_exptl_absorpt_coefficient_mu 6.789
_exptl_absorpt_correction_T_max 1.0000
_exptl_absorpt_correction_T_min 0.7885
_exptl_absorpt_correction_type multi-scan
_exptl_crystal_colour 'silver metallic'
_exptl_crystal_density_diffrn 5.096
_exptl_crystal_density_method 'not measured'
_exptl_crystal_F_000 142
_exptl_crystal_size_max 0.010
_exptl_crystal_size_mid 0.040
_exptl_crystal_size_min 0.050
_refine_diff_density_max 0.908
_refine_diff_density_min -0.986
_refine_diff_density_rms 0.178
_refine_ls_extinction_coef 0.021(5)
_refine_ls_extinction_expression Fc^*^=kFc[1+0.001xFc^2^\l^3^/sin(2\q)]^-1/4^
_refine_ls_extinction_method SHELXL
_refine_ls_goodness_of_fit_ref 1.173
_refine_ls_matrix_type full
_refine_ls_number_parameters 10
_refine_ls_number_reflns 145
_refine_ls_number_restraints 0
_refine_ls_restrained_S_all 1.173
_refine_ls_R_factor_all 0.020
_refine_ls_R_factor_gt 0.018
_refine_ls_shift/su_max 0.000
_refine_ls_shift/su_mean 0.000
_refine_ls_structure_factor_coef Fsqd
_refine_ls_weighting_details 'calc w=1/[\s^2^(Fo^2^)+(0.0000P)^2^+0.2338P] where P=(Fo^2^+2Fc^2^)/3'
_refine_ls_weighting_scheme calc
_refine_ls_wR_factor_gt 0.032
_refine_ls_wR_factor_ref 0.033
_reflns_number_gt 135
_reflns_number_total 145
_reflns_threshold_expression >2sigma(I)
_cod_data_source_file 710023.cff
_cod_data_source_block km_024c
_cod_depositor_comments
;
The following corrections have been performed
in the original file before processing it for deposition
(the diff against the Z. Krist. - NCS original is given):

Index: 2009/03/710023.cff
===================================================================
--- 2009/03/710023.cff    (revision 562)
+++ 2009/03/710023.cff    (revision 563)
@@ -208,8 +208,8 @@
 ; 
 _chemical_name_common             ? 
 _chemical_melting_point           ? 
-_chemical_formula_moiety      'ZrP~1.4~Se~0.6~'
-_chemical_formula_sum              ?
+_chemical_formula_moiety      'Zr P1.4 Se0.6'
+_chemical_formula_sum         'Zr P1.4 Se0.6'
 _chemical_formula_weight      154.25 
  
 loop_ 

Saulius Gra\<zulis
2011-03-03

It appeares that the correct formula for this compound is ZrP1.4S0.6
(checked by inspecting atom sites, a formula in the paper title and
the open-access PDF file of the paper). Therefore, the
chemical_formula_moiety and the _chemical_formula_sum values were
corrected as follows:

 _chemical_formula_moiety      'Zr P1.4 S0.6'
 _chemical_formula_sum         'Zr P1.4 S0.6'

Saulius Gra\<zulis
2011-03-04
;
_cod_original_sg_symbol_H-M 'P 4/n m m'
_cod_original_formula_sum 'Zr P1.4 S0.6'
_cod_database_code 8103035

loop_
_symmetry_equiv_pos_as_xyz
'x, y, z'
'-x+1/2, -y+1/2, z'
'x+1/2, -y, -z'
'-x, y+1/2, -z'
'-y, -x, -z'
'y+1/2, x+1/2, -z'
'y, -x+1/2, z'
'-y+1/2, x, z'
'-x, -y, -z'
'x-1/2, y-1/2, -z'
'-x-1/2, y, z'
'x, -y-1/2, z'
'y, x, z'
'-y-1/2, -x-1/2, z'
'-y, x-1/2, -z'
'y-1/2, -x, -z'

loop_
_atom_site_label
_atom_site_type_symbol
_atom_site_symmetry_multiplicity
_atom_site_Wyckoff_symbol
_atom_site_fract_x
_atom_site_fract_y
_atom_site_fract_z
_atom_site_U_iso_or_equiv
_atom_site_adp_type
_atom_site_occupancy
_atom_site_calc_flag
_atom_site_refinement_flags
_atom_site_disorder_assembly
_atom_site_disorder_group
Zr1 Zr 2 c 0.2500 0.2500 0.73448(6) 0.00625(18) Uani 1 d S . .
S1 S 2 c 0.2500 0.2500 0.37811(15) 0.0067(3) Uani 0.60 d SP . .
P1 P 2 c 0.2500 0.2500 0.37811(15) 0.0067(3) Uani 0.40 d SP . .
P2 P 2 a 0.7500 0.2500 0.0000 0.0078(3) Uani 1 d S . .

loop_
_atom_site_aniso_label
_atom_site_aniso_U_11
_atom_site_aniso_U_22
_atom_site_aniso_U_33
_atom_site_aniso_U_23
_atom_site_aniso_U_13
_atom_site_aniso_U_12
Zr1 0.0060(2) 0.0060(2) 0.0067(2) 0.000 0.000 0.000
S1 0.0065(4) 0.0065(4) 0.0070(5) 0.000 0.000 0.000
P1 0.0065(4) 0.0065(4) 0.0070(5) 0.000 0.000 0.000
P2 0.0086(4) 0.0086(4) 0.0064(5) 0.000 0.000 0.000

loop_
_atom_type_symbol
_atom_type_description
_atom_type_scat_dispersion_real
_atom_type_scat_dispersion_imag
_atom_type_scat_source
P P 0.1023 0.0942 'International Tables Vol C Tables 4.2.6.8 and 6.1.1.4'
S S 0.1246 0.1234 'International Tables Vol C Tables 4.2.6.8 and 6.1.1.4'
Zr Zr -2.9673 0.5597 'International Tables Vol C Tables 4.2.6.8 and 6.1.1.4'

loop_
_geom_angle_atom_site_label_1
_geom_angle_atom_site_label_2
_geom_angle_atom_site_label_3
_geom_angle
_geom_angle_site_symmetry_1
_geom_angle_site_symmetry_3
_geom_angle_publ_flag
P1 Zr1 S1 0.0 9_556 9_556 ?
P1 Zr1 P1 141.70(5) 9_556 9_666 ?
S1 Zr1 P1 141.70(5) 9_556 9_666 ?
P1 Zr1 S1 141.70(5) 9_556 9_666 ?
S1 Zr1 S1 141.70(5) 9_556 9_666 ?
P1 Zr1 S1 0.00(5) 9_666 9_666 ?
P1 Zr1 P1 83.823(16) 9_556 9_566 ?
S1 Zr1 P1 83.823(16) 9_556 9_566 ?
P1 Zr1 P1 83.823(16) 9_666 9_566 ?
S1 Zr1 P1 83.823(16) 9_666 9_566 ?
P1 Zr1 P1 83.823(16) 9_556 9_656 ?
S1 Zr1 P1 83.823(16) 9_556 9_656 ?
P1 Zr1 P1 83.823(16) 9_666 9_656 ?
S1 Zr1 P1 83.823(16) 9_666 9_656 ?
P1 Zr1 P1 141.70(5) 9_566 9_656 ?
P1 Zr1 S1 83.823(16) 9_556 9_566 ?
S1 Zr1 S1 83.823(16) 9_556 9_566 ?
P1 Zr1 S1 83.823(16) 9_666 9_566 ?
S1 Zr1 S1 83.823(16) 9_666 9_566 ?
P1 Zr1 S1 0.0 9_566 9_566 ?
P1 Zr1 S1 141.70(5) 9_656 9_566 ?
P1 Zr1 S1 83.823(16) 9_556 9_656 ?
S1 Zr1 S1 83.823(16) 9_556 9_656 ?
P1 Zr1 S1 83.823(16) 9_666 9_656 ?
S1 Zr1 S1 83.823(16) 9_666 9_656 ?
P1 Zr1 S1 141.70(5) 9_566 9_656 ?
P1 Zr1 S1 0.00(5) 9_656 9_656 ?
S1 Zr1 S1 141.70(5) 9_566 9_656 ?
P1 Zr1 P2 133.22(2) 9_556 9_666 ?
S1 Zr1 P2 133.22(2) 9_556 9_666 ?
P1 Zr1 P2 79.15(2) 9_666 9_666 ?
S1 Zr1 P2 79.15(2) 9_666 9_666 ?
P1 Zr1 P2 79.15(2) 9_566 9_666 ?
P1 Zr1 P2 133.22(2) 9_656 9_666 ?
S1 Zr1 P2 79.15(2) 9_566 9_666 ?
S1 Zr1 P2 133.22(2) 9_656 9_666 ?
P1 Zr1 P2 133.22(2) 9_556 1_556 ?
S1 Zr1 P2 133.22(2) 9_556 1_556 ?
P1 Zr1 P2 79.15(2) 9_666 1_556 ?
S1 Zr1 P2 79.15(2) 9_666 1_556 ?
P1 Zr1 P2 133.22(2) 9_566 1_556 ?
P1 Zr1 P2 79.15(2) 9_656 1_556 ?
S1 Zr1 P2 133.22(2) 9_566 1_556 ?
S1 Zr1 P2 79.15(2) 9_656 1_556 ?
P2 Zr1 P2 55.047(8) 9_666 1_556 ?
P1 Zr1 P2 79.15(2) 9_556 9_656 ?
S1 Zr1 P2 79.15(2) 9_556 9_656 ?
P1 Zr1 P2 133.22(2) 9_666 9_656 ?
S1 Zr1 P2 133.22(2) 9_666 9_656 ?
P1 Zr1 P2 133.22(2) 9_566 9_656 ?
P1 Zr1 P2 79.15(2) 9_656 9_656 ?
S1 Zr1 P2 133.22(2) 9_566 9_656 ?
S1 Zr1 P2 79.15(2) 9_656 9_656 ?
P2 Zr1 P2 81.616(13) 9_666 9_656 ?
P2 Zr1 P2 55.047(8) 1_556 9_656 ?
P1 Zr1 P2 79.15(2) 9_556 1_456 ?
S1 Zr1 P2 79.15(2) 9_556 1_456 ?
P1 Zr1 P2 133.22(2) 9_666 1_456 ?
S1 Zr1 P2 133.22(2) 9_666 1_456 ?
P1 Zr1 P2 79.15(2) 9_566 1_456 ?
P1 Zr1 P2 133.22(2) 9_656 1_456 ?
S1 Zr1 P2 79.15(2) 9_566 1_456 ?
S1 Zr1 P2 133.22(2) 9_656 1_456 ?
P2 Zr1 P2 55.047(8) 9_666 1_456 ?
P2 Zr1 P2 81.616(13) 1_556 1_456 ?
P2 Zr1 P2 55.047(8) 9_656 1_456 ?
Zr1 S1 Zr1 141.70(5) 9_556 9_666 ?
Zr1 S1 Zr1 83.823(16) 9_556 9_566 ?
Zr1 S1 Zr1 83.823(16) 9_666 9_566 ?
Zr1 S1 Zr1 83.823(16) 9_556 9_656 ?
Zr1 S1 Zr1 83.823(16) 9_666 9_656 ?
Zr1 S1 Zr1 141.70(5) 9_566 9_656 ?
Zr1 S1 Zr1 109.15(3) 9_556 . ?
Zr1 S1 Zr1 109.15(3) 9_666 . ?
Zr1 S1 Zr1 109.15(3) 9_566 . ?
Zr1 S1 Zr1 109.15(3) 9_656 . ?
P2 P2 P2 180.0 9_765 9_655 ?
P2 P2 P2 90.0 9_765 9_665 ?
P2 P2 P2 90.0 9_655 9_665 ?
P2 P2 P2 90.0 9_765 9_755 ?
P2 P2 P2 90.0 9_655 9_755 ?
P2 P2 P2 180.0 9_665 9_755 ?
P2 P2 Zr1 117.524(4) 9_765 1_554 ?
P2 P2 Zr1 62.476(4) 9_655 1_554 ?
P2 P2 Zr1 62.476(4) 9_665 1_554 ?
P2 P2 Zr1 117.524(4) 9_755 1_554 ?
P2 P2 Zr1 62.476(4) 9_765 9_666 ?
P2 P2 Zr1 117.524(4) 9_655 9_666 ?
P2 P2 Zr1 62.476(4) 9_665 9_666 ?
P2 P2 Zr1 117.524(4) 9_755 9_666 ?
Zr1 P2 Zr1 124.953(8) 1_554 9_666 ?
P2 P2 Zr1 62.476(4) 9_765 1_654 ?
P2 P2 Zr1 117.524(4) 9_655 1_654 ?
P2 P2 Zr1 117.524(4) 9_665 1_654 ?
P2 P2 Zr1 62.476(4) 9_755 1_654 ?
Zr1 P2 Zr1 81.616(13) 1_554 1_654 ?
Zr1 P2 Zr1 124.953(8) 9_666 1_654 ?
P2 P2 Zr1 117.524(4) 9_765 9_656 ?
P2 P2 Zr1 62.476(4) 9_655 9_656 ?
P2 P2 Zr1 117.524(4) 9_665 9_656 ?
P2 P2 Zr1 62.476(4) 9_755 9_656 ?
Zr1 P2 Zr1 124.953(8) 1_554 9_656 ?
Zr1 P2 Zr1 81.616(13) 9_666 9_656 ?
Zr1 P2 Zr1 124.953(8) 1_654 9_656 ?

loop_
_geom_bond_atom_site_label_1
_geom_bond_atom_site_label_2
_geom_bond_distance
_geom_bond_site_symmetry_2
_geom_bond_publ_flag
Zr1 P1 2.6838(4) 9_556 ?
Zr1 S1 2.6838(4) 9_556 ?
Zr1 P1 2.6838(4) 9_666 ?
Zr1 S1 2.6838(4) 9_666 ?
Zr1 P1 2.6838(4) 9_566 ?
Zr1 P1 2.6838(4) 9_656 ?
Zr1 S1 2.6838(4) 9_566 ?
Zr1 S1 2.6838(4) 9_656 ?
Zr1 P2 2.7431(4) 9_666 ?
Zr1 P2 2.7431(4) 1_556 ?
Zr1 P2 2.7431(4) 9_656 ?
Zr1 P2 2.7431(4) 1_456 ?
S1 Zr1 2.6838(4) 9_556 ?
S1 Zr1 2.6838(4) 9_666 ?
S1 Zr1 2.6838(4) 9_566 ?
S1 Zr1 2.6838(4) 9_656 ?
P2 P2 2.53526(14) 9_765 ?
P2 P2 2.53526(14) 9_655 ?
P2 P2 2.53526(14) 9_665 ?
P2 P2 2.53526(14) 9_755 ?
P2 Zr1 2.7431(4) 1_554 ?
P2 Zr1 2.7431(4) 9_666 ?
P2 Zr1 2.7431(4) 1_654 ?
P2 Zr1 2.7431(4) 9_656 ?
